data_4108411
loop_
_publ_author_name
'Jian Zhang'
'Shumei Chen'
'Tao Wu'
'Pingyun Feng'
'Xianhui Bu'

_publ_contact_author_address
;
Department of Chemistry and Biochemistry
California State University, Long Beach
1250 Bellflower Boulevard, Long Beach, CA 90840
;
_publ_contact_author_email xbu@csulb.edu
_publ_contact_author_name 'Xianhui Bu'
_publ_section_title
;
 Homochiral Crystallization of Microporous Framework Materials from
 Achiral Precursors by Chiral Catalysis
;
_journal_name_full 'Journal of the American Chemical Society'
_journal_page_first 12882
_journal_page_last 12883
_journal_paper_doi 10.1021/ja805272j
_journal_volume 130
_journal_year 2008
_chemical_formula_sum 'C14 H6 In N O8 S2'
_chemical_formula_weight 495.14
_chemical_name_systematic
;
 ?
;
_space_group_IT_number 91
_symmetry_cell_setting tetragonal
_symmetry_space_group_name_Hall 'P 4w 2c'
_symmetry_space_group_name_H-M 'P 41 2 2'
_atom_sites_solution_hydrogens geom
_atom_sites_solution_primary direct
_atom_sites_solution_secondary difmap
_audit_creation_method SHELXL-97
_cell_angle_alpha 90.00
_cell_angle_beta 90.00
_cell_angle_gamma 90.00
_cell_formula_units_Z 4
_cell_length_a 13.565(5)
_cell_length_b 13.565(5)
_cell_length_c 15.503(13)
_cell_measurement_reflns_used 1124
_cell_measurement_temperature 293(2)
_cell_measurement_theta_max 16.39
_cell_measurement_theta_min 2.50
_cell_volume 2853(3)
_computing_cell_refinement 'Bruker SMART'
_computing_data_collection 'Bruker SMART'
_computing_data_reduction 'Bruker SAINT'
_computing_molecular_graphics 'Bruker SHELXTL'
_computing_publication_material 'Bruker SHELXTL'
_computing_structure_refinement 'SHELXL-97 (Sheldrick, 1997)'
_computing_structure_solution 'SHELXS-97 (Sheldrick, 1990)'
_diffrn_ambient_temperature 293(2)
_diffrn_measured_fraction_theta_full 0.993
_diffrn_measured_fraction_theta_max 0.993
_diffrn_measurement_device_type 'CCD area detector'
_diffrn_measurement_method 'phi and omega scans'
_diffrn_radiation_monochromator graphite
_diffrn_radiation_source 'fine-focus sealed tube'
_diffrn_radiation_type MoK\a
_diffrn_radiation_wavelength 0.71073
_diffrn_reflns_av_R_equivalents 0.0980
_diffrn_reflns_av_sigmaI/netI 0.0734
_diffrn_reflns_limit_h_max 16
_diffrn_reflns_limit_h_min -16
_diffrn_reflns_limit_k_max 12
_diffrn_reflns_limit_k_min -15
_diffrn_reflns_limit_l_max 18
_diffrn_reflns_limit_l_min -18
_diffrn_reflns_number 14085
_diffrn_reflns_theta_full 25.12
_diffrn_reflns_theta_max 25.12
_diffrn_reflns_theta_min 2.12
_exptl_absorpt_coefficient_mu 1.001
_exptl_absorpt_correction_type none
_exptl_crystal_density_diffrn 1.148
_exptl_crystal_F_000 968
_refine_diff_density_max 0.440
_refine_diff_density_min -0.374
_refine_diff_density_rms 0.099
_refine_ls_abs_structure_details 'Flack H D (1983), Acta Cryst. A39, 876-881'
_refine_ls_abs_structure_Flack 0.00(6)
_refine_ls_extinction_coef 0.0038(5)
_refine_ls_extinction_expression Fc^*^=kFc[1+0.001xFc^2^\l^3^/sin(2\q)]^-1/4^
_refine_ls_extinction_method SHELXL
_refine_ls_goodness_of_fit_ref 1.024
_refine_ls_hydrogen_treatment constr
_refine_ls_matrix_type full
_refine_ls_number_parameters 112
_refine_ls_number_reflns 2555
_refine_ls_number_restraints 0
_refine_ls_restrained_S_all 1.024
_refine_ls_R_factor_all 0.0767
_refine_ls_R_factor_gt 0.0488
_refine_ls_shift/su_max 0.000
_refine_ls_shift/su_mean 0.000
_refine_ls_structure_factor_coef Fsqd
_refine_ls_weighting_details 'calc w=1/[\s^2^(Fo^2^)+(0.0622P)^2^+0.0000P] where P=(Fo^2^+2Fc^2^)/3'
_refine_ls_weighting_scheme calc
_refine_ls_wR_factor_gt 0.1145
_refine_ls_wR_factor_ref 0.1259
_reflns_number_gt 1873
_reflns_number_total 2555
_reflns_threshold_expression >2sigma(I)
_cod_data_source_file ja805272j_si_002_1.cif
_cod_data_source_block ATF-1P
_cod_database_code 4108411

loop_
_symmetry_equiv_pos_as_xyz
'x, y, z'
'-x, -y, z+1/2'
'-y, x, z+1/4'
'y, -x, z+3/4'
'-x, y, -z'
'x, -y, -z+1/2'
'y, x, -z+3/4'
'-y, -x, -z+1/4'

loop_
_atom_site_label
_atom_site_type_symbol
_atom_site_fract_x
_atom_site_fract_y
_atom_site_fract_z
_atom_site_U_iso_or_equiv
_atom_site_adp_type
_atom_site_occupancy
_atom_site_symmetry_multiplicity
_atom_site_calc_flag
_atom_site_refinement_flags
In1 In 0.42366(5) 0.0000 0.2500 0.0436(2) Uani 1 2 d S
S1 S 0.22329(17) 0.28493(17) 0.10762(14) 0.0690(7) Uani 1 1 d .
O1 O 0.3071(4) 0.1063(4) 0.2900(3) 0.0657(14) Uani 1 1 d .
O2 O 0.3520(4) 0.1139(4) 0.1556(3) 0.0637(15) Uani 1 1 d .
O3 O 0.0263(3) 0.4978(4) 0.1228(3) 0.0635(14) Uani 1 1 d .
O4 O 0.1209(4) 0.4526(4) 0.0153(4) 0.0729(15) Uani 1 1 d .
C1 C 0.2304(6) 0.2255(5) 0.2044(5) 0.061(2) Uani 1 1 d .
C2 C 0.1668(7) 0.2635(6) 0.2625(5) 0.090(3) Uani 1 1 d .
H2A H 0.1581 0.2384 0.3178 0.108 Uiso 1 1 calc R
C3 C 0.1147(6) 0.3462(7) 0.2295(5) 0.088(3) Uani 1 1 d .
H3A H 0.0703 0.3834 0.2615 0.106 Uiso 1 1 calc R
C4 C 0.1371(6) 0.3645(6) 0.1466(5) 0.060(2) Uani 1 1 d .
C5 C 0.2984(6) 0.1439(6) 0.2167(5) 0.059(2) Uani 1 1 d .
C6 C 0.0932(6) 0.4430(6) 0.0903(5) 0.061(2) Uani 1 1 d .
C8 C 0.5587(16) 0.1947(17) 0.0604(15) 0.250(10) Uiso 1 1 d .
N1 N 0.5000 0.155(2) 0.0000 0.273(12) Uiso 1 2 d S

loop_
_atom_site_aniso_label
_atom_site_aniso_U_11
_atom_site_aniso_U_22
_atom_site_aniso_U_33
_atom_site_aniso_U_23
_atom_site_aniso_U_13
_atom_site_aniso_U_12
In1 0.0453(5) 0.0423(4) 0.0431(4) -0.0008(4) 0.000 0.000
S1 0.0772(15) 0.0706(13) 0.0590(13) 0.0074(11) 0.0079(12) 0.0297(11)
O1 0.082(4) 0.064(4) 0.051(3) 0.009(3) 0.005(3) 0.024(3)
O2 0.071(4) 0.062(3) 0.057(3) 0.006(3) 0.009(3) 0.019(3)
O3 0.067(3) 0.054(3) 0.069(3) -0.006(3) -0.012(3) 0.022(3)
O4 0.082(4) 0.082(4) 0.054(3) 0.014(3) 0.004(3) 0.019(3)
C1 0.072(5) 0.063(5) 0.049(4) -0.005(4) -0.005(4) 0.028(4)
C2 0.117(8) 0.106(7) 0.046(5) 0.007(5) 0.007(6) 0.058(6)
C3 0.105(7) 0.108(7) 0.052(5) 0.001(5) -0.001(5) 0.064(6)
C4 0.066(5) 0.063(5) 0.050(4) -0.007(4) -0.009(4) 0.023(4)
C5 0.064(5) 0.052(5) 0.060(5) 0.004(4) -0.001(4) 0.012(4)
C6 0.068(6) 0.049(5) 0.065(5) 0.005(4) -0.020(4) -0.004(4)

loop_
_atom_type_symbol
_atom_type_description
_atom_type_scat_dispersion_real
_atom_type_scat_dispersion_imag
_atom_type_scat_source
C C 0.0033 0.0016 'International Tables Vol C Tables 4.2.6.8 and 6.1.1.4'
H H 0.0000 0.0000 'International Tables Vol C Tables 4.2.6.8 and 6.1.1.4'
In In -0.7276 1.3100 'International Tables Vol C Tables 4.2.6.8 and 6.1.1.4'
N N 0.0061 0.0033 'International Tables Vol C Tables 4.2.6.8 and 6.1.1.4'
O O 0.0106 0.0060 'International Tables Vol C Tables 4.2.6.8 and 6.1.1.4'
S S 0.1246 0.1234 'International Tables Vol C Tables 4.2.6.8 and 6.1.1.4'

loop_
_geom_angle_atom_site_label_1
_geom_angle_atom_site_label_2
_geom_angle_atom_site_label_3
_geom_angle
_geom_angle_site_symmetry_1
_geom_angle_site_symmetry_3
O3 In1 O3 122.4(3) 3_655 8_655
O3 In1 O1 133.34(18) 3_655 6
O3 In1 O1 89.9(2) 8_655 6
O3 In1 O1 89.9(2) 3_655 .
O3 In1 O1 133.34(18) 8_655 .
O1 In1 O1 89.6(3) 6 .
O3 In1 O2 129.21(17) 3_655 .
O3 In1 O2 76.60(19) 8_655 .
O1 In1 O2 87.63(19) 6 .
O1 In1 O2 56.76(18) . .
O3 In1 O2 76.60(19) 3_655 6
O3 In1 O2 129.21(17) 8_655 6
O1 In1 O2 56.76(18) 6 6
O1 In1 O2 87.63(19) . 6
O2 In1 O2 130.9(3) . 6
O3 In1 O4 57.18(18) 3_655 3_655
O3 In1 O4 81.70(19) 8_655 3_655
O1 In1 O4 169.43(18) 6 3_655
O1 In1 O4 91.6(2) . 3_655
O2 In1 O4 84.23(19) . 3_655
O2 In1 O4 133.78(18) 6 3_655
O3 In1 O4 81.70(19) 3_655 8_655
O3 In1 O4 57.18(18) 8_655 8_655
O1 In1 O4 91.6(2) 6 8_655
O1 In1 O4 169.43(18) . 8_655
O2 In1 O4 133.78(18) . 8_655
O2 In1 O4 84.23(19) 6 8_655
O4 In1 O4 89.2(3) 3_655 8_655
O3 In1 C6 29.2(2) 3_655 3_655
O3 In1 C6 101.9(2) 8_655 3_655
O1 In1 C6 162.4(2) 6 3_655
O1 In1 C6 91.7(2) . 3_655
O2 In1 C6 107.7(2) . 3_655
O2 In1 C6 105.8(2) 6 3_655
O4 In1 C6 28.0(2) 3_655 3_655
O4 In1 C6 84.1(2) 8_655 3_655
O3 In1 C6 101.9(2) 3_655 8_655
O3 In1 C6 29.2(2) 8_655 8_655
O1 In1 C6 91.7(2) 6 8_655
O1 In1 C6 162.4(2) . 8_655
O2 In1 C6 105.8(2) . 8_655
O2 In1 C6 107.7(2) 6 8_655
O4 In1 C6 84.1(2) 3_655 8_655
O4 In1 C6 28.0(2) 8_655 8_655
C6 In1 C6 92.4(3) 3_655 8_655
O3 In1 C5 105.1(2) 3_655 6
O3 In1 C5 111.1(2) 8_655 6
O1 In1 C5 28.2(2) 6 6
O1 In1 C5 88.1(2) . 6
O2 In1 C5 110.1(2) . 6
O2 In1 C5 28.6(2) 6 6
O4 In1 C5 162.3(2) 3_655 6
O4 In1 C5 87.9(3) 8_655 6
C6 In1 C5 134.3(3) 3_655 6
C6 In1 C5 101.1(2) 8_655 6
O3 In1 C5 111.1(2) 3_655 .
O3 In1 C5 105.1(2) 8_655 .
O1 In1 C5 88.1(2) 6 .
O1 In1 C5 28.2(2) . .
O2 In1 C5 28.6(2) . .
O2 In1 C5 110.1(2) 6 .
O4 In1 C5 87.9(3) 3_655 .
O4 In1 C5 162.3(2) 8_655 .
C6 In1 C5 101.1(2) 3_655 .
C6 In1 C5 134.3(3) 8_655 .
C5 In1 C5 99.8(4) 6 .
C4 S1 C1 91.5(4) . .
C5 O1 In1 94.5(4) . .
C5 O2 In1 89.0(4) . .
C6 O3 In1 93.2(4) . 4_564
C6 O4 In1 87.6(5) . 4_564
C2 C1 C5 127.5(8) . .
C2 C1 S1 111.7(6) . .
C5 C1 S1 120.8(6) . .
C1 C2 C3 112.2(7) . .
C1 C2 H2A 123.9 . .
C3 C2 H2A 123.9 . .
C4 C3 C2 112.3(7) . .
C4 C3 H3A 123.9 . .
C2 C3 H3A 123.9 . .
C3 C4 C6 126.7(7) . .
C3 C4 S1 112.1(6) . .
C6 C4 S1 121.1(6) . .
O1 C5 O2 119.7(7) . .
O1 C5 C1 119.3(7) . .
O2 C5 C1 120.8(7) . .
O1 C5 In1 57.3(4) . .
O2 C5 In1 62.5(4) . .
C1 C5 In1 176.0(6) . .
O4 C6 O3 122.0(7) . .
O4 C6 C4 120.2(8) . .
O3 C6 C4 117.8(7) . .
O4 C6 In1 64.4(4) . 4_564
O3 C6 In1 57.7(4) . 4_564
C4 C6 In1 174.3(6) . 4_564
C8 N1 C8 132(4) . 5_655

loop_
_geom_bond_atom_site_label_1
_geom_bond_atom_site_label_2
_geom_bond_distance
_geom_bond_site_symmetry_2
In1 O3 2.211(5) 3_655
In1 O3 2.211(5) 8_655
In1 O1 2.228(5) 6
In1 O1 2.228(5) .
In1 O2 2.340(5) .
In1 O2 2.340(5) 6
In1 O4 2.359(5) 3_655
In1 O4 2.359(5) 8_655
In1 C6 2.613(8) 3_655
In1 C6 2.613(8) 8_655
In1 C5 2.639(7) 6
In1 C5 2.639(7) .
S1 C4 1.703(7) .
S1 C1 1.706(8) .
O1 C5 1.251(8) .
O2 C5 1.261(9) .
O3 C6 1.275(9) .
O3 In1 2.211(5) 4_564
O4 C6 1.229(9) .
O4 In1 2.359(5) 4_564
C1 C2 1.350(10) .
C1 C5 1.453(10) .
C2 C3 1.422(10) .
C2 H2A 0.9300 .
C3 C4 1.343(10) .
C3 H3A 0.9300 .
C4 C6 1.500(10) .
C6 In1 2.613(8) 4_564
C8 N1 1.34(2) .
N1 C8 1.34(2) 5_655
